data_7044448
loop_
_publ_author_name
'Chen, Zilu'
'Shen, Yanling'
'Li, Lingling'
'Zou, Hua-Hong'
'Fu, Xiaoxiao'
'Liu, Ziyuan'
'Wang, Kai'
'Liang, Fupei'

_publ_section_title
;
 High-nuclearity heterometallic clusters with both anion and cation
 sandwiched by planar cluster units: synthesis, structure and properties
;
_journal_name_full 'Dalton Trans.'
_journal_paper_doi 10.1039/C7DT02881D
_journal_year 2017
_chemical_absolute_configuration rmad
_chemical_formula_moiety 'C192 H168 Br Cu18 N42 K O39, 3(C3 H7 N O), 6(H2 O)'
_chemical_formula_sum 'C201 H201 Br Cu18 K N45 O48'
_chemical_formula_weight 5277.79
_space_group_crystal_system trigonal
_space_group_IT_number 146
_space_group_name_Hall 'R 3'
_space_group_name_H-M_alt 'R 3 :H'
_symmetry_space_group_name_Hall 'R 3'
_symmetry_space_group_name_H-M 'R 3 :H'
_atom_sites_solution_hydrogens geom
_audit_creation_method SHELXL-2014/7
_audit_update_record
;
2017-09-20 deposited with the CCDC.
2017-10-09 downloaded from the CCDC.
;
_cell_angle_alpha 90
_cell_angle_beta 90
_cell_angle_gamma 120
_cell_formula_units_Z 3
_cell_length_a 30.9(5)
_cell_length_b 30.9(5)
_cell_length_c 19.2466(18)
_cell_measurement_reflns_used 3387
_cell_measurement_temperature 173(2)
_cell_measurement_theta_max 3.288
_cell_measurement_theta_min 2.25
_cell_volume 15915(4)
_computing_cell_refinement
;
CrysAlisPro, Agilent Technologies,
Version 1.171.35.21 (release 20-01-2012 CrysAlis171 .NET)
(compiled Jan 23 2012,18:06:46)
;
_computing_data_collection
;
CrysAlisPro, Agilent Technologies,
Version 1.171.35.21 (release 20-01-2012 CrysAlis171 .NET)
(compiled Jan 23 2012,18:06:46)
;
_computing_data_reduction
;
CrysAlisPro, Agilent Technologies,
Version 1.171.35.21 (release 20-01-2012 CrysAlis171 .NET)
(compiled Jan 23 2012,18:06:46)
;
_computing_molecular_graphics 'SHELXTL (Bruker, 1998)'
_computing_publication_material 'SHELXTL (Bruker, 1998)'
_computing_structure_refinement 'SHELXL-2014/7 (Sheldrick, 2014)'
_computing_structure_solution 'SHELXS-97 (Sheldrick, 2008)'
_diffrn_ambient_temperature 173(2)
_diffrn_detector_area_resol_mean 15.9784
_diffrn_measured_fraction_theta_full 0.990
_diffrn_measured_fraction_theta_max 0.990
_diffrn_measurement_device_type 'SuperNova, Single source at offset), Eos'
_diffrn_measurement_method '\w scans'
_diffrn_radiation_type MoK\a
_diffrn_radiation_wavelength 0.71073
_diffrn_reflns_av_R_equivalents 0.0901
_diffrn_reflns_av_unetI/netI 0.1114
_diffrn_reflns_Laue_measured_fraction_full 0.990
_diffrn_reflns_Laue_measured_fraction_max 0.990
_diffrn_reflns_limit_h_max 35
_diffrn_reflns_limit_h_min -35
_diffrn_reflns_limit_k_max 36
_diffrn_reflns_limit_k_min -36
_diffrn_reflns_limit_l_max 22
_diffrn_reflns_limit_l_min -20
_diffrn_reflns_number 23038
_diffrn_reflns_point_group_measured_fraction_full 0.990
_diffrn_reflns_point_group_measured_fraction_max 0.990
_diffrn_reflns_theta_full 25.019
_diffrn_reflns_theta_max 25.019
_diffrn_reflns_theta_min 2.283
_diffrn_source 'SuperNova (Mo) X-ray Source'
_exptl_absorpt_coefficient_mu 2.058
_exptl_absorpt_correction_T_max 0.690
_exptl_absorpt_correction_T_min 0.568
_exptl_absorpt_correction_type multi-scan
_exptl_absorpt_process_details
;
CrysAlisPro, Agilent Technologies,
Version 1.171.35.21 (release 20-01-2012 CrysAlis171 .NET)
(compiled Jan 23 2012,18:06:46)
Empirical absorption correction using spherical harmonics,
 implemented in SCALE3 ABSPACK scaling algorithm.
;
_exptl_crystal_colour 'dark green'
_exptl_crystal_density_diffrn 1.652
_exptl_crystal_description block
_exptl_crystal_F_000 8046
_exptl_crystal_size_max 0.280
_exptl_crystal_size_mid 0.250
_exptl_crystal_size_min 0.180
_refine_diff_density_max 0.814
_refine_diff_density_min -1.178
_refine_diff_density_rms 0.108
_refine_ls_abs_structure_details
;
 Refined as an inversion twin.
;
_refine_ls_abs_structure_Flack -0.01(2)
_refine_ls_extinction_method none
_refine_ls_goodness_of_fit_ref 1.001
_refine_ls_hydrogen_treatment constr
_refine_ls_matrix_type full
_refine_ls_number_parameters 857
_refine_ls_number_reflns 9486
_refine_ls_number_restraints 11
_refine_ls_restrained_S_all 1.002
_refine_ls_R_factor_all 0.0883
_refine_ls_R_factor_gt 0.0576
_refine_ls_shift/su_max 0.001
_refine_ls_shift/su_mean 0.000
_refine_ls_structure_factor_coef Fsqd
_refine_ls_weighting_details 'w=1/[\s^2^(Fo^2^)+(0.0619P)^2^] where P=(Fo^2^+2Fc^2^)/3'
_refine_ls_weighting_scheme calc
_refine_ls_wR_factor_gt 0.1186
_refine_ls_wR_factor_ref 0.1349
_reflns_Friedel_coverage 1.000
_reflns_Friedel_fraction_full 0.990
_reflns_Friedel_fraction_max 0.990
_reflns_number_gt 7000
_reflns_number_total 9486
_reflns_threshold_expression 'I > 2\s(I)'
_cod_data_source_file c7dt02881d2.cif
_cod_data_source_block l-kbr_sq
_cod_original_cell_volume 15914(515)
_cod_database_code 7044448
_shelx_shelxl_version_number 2014/7
_shelx_space_group_comment
;
The symmetry employed for this shelxl refinement is uniquely defined
by the following loop, which should always be used as a source of
symmetry information in preference to the above space-group names.
They are only intended as comments.
;
_shelx_estimated_absorpt_t_min 0.596
_shelx_estimated_absorpt_t_max 0.708

loop_
_space_group_symop_operation_xyz
'x, y, z'
'-y, x-y, z'
'-x+y, -x, z'
'x+2/3, y+1/3, z+1/3'
'-y+2/3, x-y+1/3, z+1/3'
'-x+y+2/3, -x+1/3, z+1/3'
'x+1/3, y+2/3, z+2/3'
'-y+1/3, x-y+2/3, z+2/3'
'-x+y+1/3, -x+2/3, z+2/3'

loop_
_atom_site_label
_atom_site_type_symbol
_atom_site_fract_x
_atom_site_fract_y
_atom_site_fract_z
_atom_site_U_iso_or_equiv
_atom_site_adp_type
_atom_site_occupancy
_atom_site_site_symmetry_order
_atom_site_calc_flag
_atom_site_refinement_flags_posn
_atom_site_refinement_flags_adp
_atom_site_refinement_flags_occupancy
Cu1 Cu 0.11197(5) 0.71883(6) 0.17596(8) 0.0302(4) Uani 1 1 d . . .
Cu2 Cu 0.29155(5) 0.80518(5) 0.19858(8) 0.0282(4) Uani 1 1 d . . .
Cu3 Cu 0.33279(6) 0.72735(6) 0.16682(9) 0.0311(4) Uani 1 1 d . . .
Cu4 Cu 0.04436(6) 0.50929(6) 0.41284(9) 0.0330(4) Uani 1 1 d . . .
Cu5 Cu 0.18763(5) 0.48763(5) 0.38576(8) 0.0263(4) Uani 1 1 d . . .
Cu6 Cu 0.28953(5) 0.59556(5) 0.38619(9) 0.0288(4) Uani 1 1 d . . .
Br1 Br 0.3333 0.6667 0.27769(17) 0.0627(8) Uani 1 3 d S T P
K1 K 0.3333 0.6667 0.5390(3) 0.0499(15) Uani 1 3 d S T P
O1 O 0.0814(3) 0.7588(3) 0.1663(5) 0.038(2) Uani 1 1 d . . .
C1 C 0.1014(5) 0.8052(5) 0.1788(7) 0.038(4) Uani 1 1 d . . .
C2 C 0.0702(5) 0.8277(6) 0.1795(8) 0.047(4) Uani 1 1 d . . .
H2 H 0.0357 0.8074 0.1687 0.056 Uiso 1 1 calc R U .
C3 C 0.0884(5) 0.8775(5) 0.1951(9) 0.049(4) Uani 1 1 d . . .
H3 H 0.0665 0.8908 0.1955 0.059 Uiso 1 1 calc R U .
C4 C 0.1386(6) 0.9078(5) 0.2101(8) 0.050(4) Uani 1 1 d . . .
H4 H 0.1512 0.9418 0.2224 0.059 Uiso 1 1 calc R U .
C5 C 0.1699(5) 0.8887(5) 0.2072(7) 0.034(3) Uani 1 1 d . . .
H5 H 0.2045 0.9105 0.2155 0.041 Uiso 1 1 calc R U .
C6 C 0.1537(4) 0.8393(4) 0.1929(6) 0.026(3) Uani 1 1 d . . .
C7 C 0.1896(5) 0.8231(5) 0.1938(6) 0.026(3) Uani 1 1 d . . .
H7 H 0.2238 0.8475 0.1997 0.031 Uiso 1 1 calc R U .
N1 N 0.1782(4) 0.7775(4) 0.1873(5) 0.031(3) Uani 1 1 d . . .
N2 N 0.2159(4) 0.7643(4) 0.1907(5) 0.027(2) Uani 1 1 d . . .
C8 C 0.1954(5) 0.7145(5) 0.1924(7) 0.029(3) Uani 1 1 d . . .
O2 O 0.1501(3) 0.6844(3) 0.1924(4) 0.030(2) Uani 1 1 d . . .
C9 C 0.2340(4) 0.6982(4) 0.1952(7) 0.027(3) Uani 1 1 d . U .
H36 H 0.2287 0.6788 0.2390 0.032 Uiso 1 1 calc R U .
O3 O 0.2820(3) 0.7394(3) 0.1967(5) 0.035(2) Uani 1 1 d . . .
C10 C 0.2302(4) 0.6646(5) 0.1333(7) 0.031(3) Uani 1 1 d . . .
H13 H 0.2245 0.6785 0.0896 0.037 Uiso 1 1 calc R U .
O4 O 0.2767(3) 0.6645(3) 0.1280(5) 0.033(2) Uani 1 1 d . . .
C11 C 0.1867(5) 0.6106(4) 0.1438(7) 0.027(3) Uani 1 1 d . . .
O5 O 0.1456(3) 0.5955(3) 0.1167(5) 0.035(2) Uani 1 1 d . . .
N3 N 0.2025(4) 0.5843(4) 0.1829(6) 0.027(2) Uani 1 1 d . . .
N4 N 0.1692(4) 0.5347(4) 0.1991(5) 0.023(2) Uani 1 1 d . . .
C12 C 0.1245(5) 0.5226(4) 0.2171(6) 0.026(3) Uani 1 1 d . . .
H12 H 0.1160 0.5482 0.2181 0.031 Uiso 1 1 calc R U .
C13 C 0.0854(4) 0.4716(5) 0.2363(6) 0.032(3) Uani 1 1 d . . .
C14 C 0.0373(5) 0.4653(6) 0.2469(7) 0.038(3) Uani 1 1 d . . .
H14 H 0.0336 0.4940 0.2422 0.046 Uiso 1 1 calc R U .
C15 C -0.0035(5) 0.4219(6) 0.2631(7) 0.044(4) Uani 1 1 d . . .
H15 H -0.0350 0.4194 0.2711 0.053 Uiso 1 1 calc R U .
C16 C 0.0033(5) 0.3804(6) 0.2676(7) 0.045(4) Uani 1 1 d . . .
H16 H -0.0247 0.3483 0.2762 0.054 Uiso 1 1 calc R U .
C17 C 0.0502(5) 0.3856(5) 0.2598(7) 0.042(4) Uani 1 1 d . . .
H17 H 0.0538 0.3570 0.2649 0.051 Uiso 1 1 calc R U .
C18 C 0.0926(5) 0.4319(5) 0.2445(6) 0.030(3) Uani 1 1 d . . .
O6 O 0.1355(4) 0.4330(4) 0.2361(6) 0.056(3) Uani 1 1 d . . .
N5 N 0.0464(4) 0.6569(4) 0.1948(6) 0.034(3) Uani 1 1 d . . .
C19 C 0.0381(5) 0.6119(5) 0.1830(7) 0.036(3) Uani 1 1 d . . .
H19 H 0.0659 0.6091 0.1678 0.043 Uiso 1 1 calc R U .
C20 C -0.0060(5) 0.5685(5) 0.1903(7) 0.039(3) Uani 1 1 d . . .
H20 H -0.0087 0.5370 0.1813 0.047 Uiso 1 1 calc R U .
C21 C -0.0460(6) 0.5720(6) 0.2108(8) 0.051(4) Uani 1 1 d . . .
H21 H -0.0778 0.5427 0.2146 0.061 Uiso 1 1 calc R U .
C22 C -0.0407(5) 0.6186(5) 0.2265(9) 0.052(4) Uani 1 1 d . . .
H22 H -0.0681 0.6219 0.2421 0.062 Uiso 1 1 calc R U .
C23 C 0.0079(5) 0.6607(5) 0.2177(8) 0.045(4) Uani 1 1 d . . .
H23 H 0.0131 0.6929 0.2288 0.054 Uiso 1 1 calc R U .
N6 N 0.1181(4) 0.7116(4) 0.0560(5) 0.029(2) Uani 1 1 d . . .
C24 C 0.1364(5) 0.6840(5) 0.0314(7) 0.036(3) Uani 1 1 d . . .
H24 H 0.1381 0.6603 0.0609 0.043 Uiso 1 1 calc R U .
C25 C 0.1536(6) 0.6893(5) -0.0375(7) 0.044(4) Uani 1 1 d . . .
H25 H 0.1678 0.6702 -0.0542 0.053 Uiso 1 1 calc R U .
C26 C 0.1495(6) 0.7217(6) -0.0790(8) 0.055(4) Uani 1 1 d . . .
H26 H 0.1602 0.7253 -0.1260 0.065 Uiso 1 1 calc R U .
C27 C 0.1291(5) 0.7509(5) -0.0531(9) 0.048(4) Uani 1 1 d . . .
H27 H 0.1259 0.7743 -0.0814 0.058 Uiso 1 1 calc R U .
C28 C 0.1149(5) 0.7434(5) 0.0134(7) 0.032(3) Uani 1 1 d . . .
H28 H 0.1013 0.7627 0.0316 0.038 Uiso 1 1 calc R U .
N7 N 0.2965(4) 0.8399(5) 0.0792(7) 0.052(3) Uani 1 1 d . . .
C29 C 0.2595(6) 0.8249(6) 0.0332(7) 0.047(4) Uani 1 1 d . . .
H29 H 0.2298 0.7945 0.0436 0.057 Uiso 1 1 calc R U .
C30 C 0.2594(7) 0.8476(8) -0.0257(9) 0.087(7) Uani 1 1 d . . .
H30 H 0.2312 0.8338 -0.0558 0.105 Uiso 1 1 calc R U .
C31 C 0.3017(7) 0.8917(8) -0.0407(11) 0.098(8) Uani 1 1 d . . .
H31 H 0.3033 0.9103 -0.0809 0.118 Uiso 1 1 calc R U .
C32 C 0.3419(6) 0.9087(6) 0.0035(10) 0.070(5) Uani 1 1 d . . .
H32 H 0.3726 0.9381 -0.0071 0.084 Uiso 1 1 calc R U .
C33 C 0.3368(6) 0.8825(6) 0.0627(8) 0.058(5) Uani 1 1 d . . .
H33 H 0.3641 0.8958 0.0943 0.070 Uiso 1 1 calc R U .
O7 O -0.0196(3) 0.4516(4) 0.4301(5) 0.045(3) Uani 1 1 d . . .
C34 C -0.0285(4) 0.4048(5) 0.4317(7) 0.036(3) Uani 1 1 d . . .
C35 C -0.0792(5) 0.3668(6) 0.4345(8) 0.047(4) Uani 1 1 d . . .
H35 H -0.1042 0.3761 0.4369 0.057 Uiso 1 1 calc R U .
C36 C -0.0929(5) 0.3195(6) 0.4339(8) 0.051(4) Uani 1 1 d . . .
H36A H -0.1275 0.2953 0.4314 0.061 Uiso 1 1 calc R U .
C37 C -0.0577(6) 0.3039(5) 0.4370(8) 0.050(4) Uani 1 1 d . . .
H37 H -0.0676 0.2695 0.4389 0.060 Uiso 1 1 calc R U .
C38 C -0.0087(5) 0.3400(5) 0.4370(6) 0.034(3) Uani 1 1 d . . .
H38 H 0.0155 0.3298 0.4404 0.040 Uiso 1 1 calc R U .
C39 C 0.0081(5) 0.3909(5) 0.4324(7) 0.033(3) Uani 1 1 d . . .
C40 C 0.0600(5) 0.4239(5) 0.4221(7) 0.032(3) Uani 1 1 d . . .
H40 H 0.0819 0.4105 0.4233 0.038 Uiso 1 1 calc R U .
N8 N 0.0789(4) 0.4710(4) 0.4112(5) 0.025(2) Uani 1 1 d . . .
N9 N 0.1302(3) 0.5008(4) 0.3997(5) 0.022(2) Uani 1 1 d . . .
C41 C 0.1405(4) 0.5467(4) 0.3826(6) 0.023(3) Uani 1 1 d . . .
O8 O 0.1092(3) 0.5615(3) 0.3798(4) 0.026(2) Uani 1 1 d . . .
C42 C 0.1949(4) 0.5832(4) 0.3675(6) 0.020(3) Uani 1 1 d . . .
H42 H 0.1975 0.6003 0.3223 0.024 Uiso 1 1 calc R U .
O9 O 0.2213(3) 0.5573(3) 0.3627(5) 0.031(2) Uani 1 1 d . . .
C43 C 0.2187(4) 0.6229(4) 0.4256(7) 0.028(3) Uani 1 1 d . . .
H43 H 0.2061 0.6062 0.4715 0.034 Uiso 1 1 calc R U .
O10 O 0.2722(3) 0.6437(3) 0.4233(5) 0.029(2) Uani 1 1 d . . .
C44 C 0.2067(4) 0.6658(5) 0.4186(7) 0.028(3) Uani 1 1 d . . .
O11 O 0.1707(3) 0.6641(3) 0.4496(5) 0.034(2) Uani 1 1 d . . .
N10 N 0.2393(4) 0.7023(4) 0.3785(6) 0.031(3) Uani 1 1 d . . .
N11 N 0.2365(4) 0.7458(4) 0.3757(5) 0.027(2) Uani 1 1 d . . .
C45 C 0.1940(5) 0.7420(5) 0.3607(6) 0.029(3) Uani 1 1 d . . .
H45 H 0.1679 0.7104 0.3458 0.034 Uiso 1 1 calc R U .
C46 C 0.1831(5) 0.7824(5) 0.3651(6) 0.029(3) Uani 1 1 d . . .
C47 C 0.1358(5) 0.7729(6) 0.3479(7) 0.037(3) Uani 1 1 d . . .
H47 H 0.1133 0.7412 0.3284 0.045 Uiso 1 1 calc R U .
C48 C 0.1189(5) 0.8060(6) 0.3570(7) 0.038(3) Uani 1 1 d . . .
H48 H 0.0857 0.7972 0.3448 0.046 Uiso 1 1 calc R U .
C49 C 0.1516(5) 0.8525(5) 0.3844(8) 0.043(4) Uani 1 1 d . . .
H49 H 0.1408 0.8761 0.3906 0.052 Uiso 1 1 calc R U .
C50 C 0.2008(5) 0.8656(5) 0.4033(7) 0.034(3) Uani 1 1 d . . .
H50 H 0.2226 0.8974 0.4230 0.041 Uiso 1 1 calc R U .
C51 C 0.2176(5) 0.8307(5) 0.3927(6) 0.026(3) Uani 1 1 d . . .
O12 O 0.2640(3) 0.8445(3) 0.4092(5) 0.035(2) Uani 1 1 d . . .
N12 N 0.0134(4) 0.5533(4) 0.3997(5) 0.034(3) Uani 1 1 d . . .
C52 C -0.0360(6) 0.5335(7) 0.4031(8) 0.050(4) Uani 1 1 d . . .
H52 H -0.0567 0.4982 0.4056 0.060 Uiso 1 1 calc R U .
C53 C -0.0574(6) 0.5625(7) 0.4030(9) 0.057(5) Uani 1 1 d . . .
H53 H -0.0927 0.5476 0.4057 0.068 Uiso 1 1 calc R U .
C54 C -0.0288(7) 0.6124(9) 0.3991(8) 0.065(6) Uani 1 1 d . . .
H54 H -0.0436 0.6328 0.3979 0.079 Uiso 1 1 calc R U .
C55 C 0.0227(6) 0.6338(6) 0.3968(8) 0.055(4) Uani 1 1 d . . .
H55 H 0.0437 0.6690 0.3951 0.066 Uiso 1 1 calc R U .
C56 C 0.0429(6) 0.6027(6) 0.3971(8) 0.047(4) Uani 1 1 d . . .
H56 H 0.0781 0.6168 0.3954 0.056 Uiso 1 1 calc R U .
N13 N 0.0642(5) 0.5299(5) 0.5298(5) 0.038(3) Uani 1 1 d . . .
C57 C 0.0422(6) 0.4911(7) 0.5754(8) 0.057(4) Uani 1 1 d . . .
H57 H 0.0207 0.4583 0.5584 0.068 Uiso 1 1 calc R U .
C58 C 0.0505(8) 0.4988(8) 0.6463(9) 0.076(4) Uani 1 1 d . . .
H58 H 0.0338 0.4710 0.6768 0.091 Uiso 1 1 calc R U .
C59 C 0.0809(8) 0.5432(8) 0.6731(9) 0.076(4) Uani 1 1 d . . .
H59 H 0.0844 0.5490 0.7218 0.091 Uiso 1 1 calc R U .
C60 C 0.1073(8) 0.5809(7) 0.6251(9) 0.085(7) Uani 1 1 d . . .
H60 H 0.1338 0.6122 0.6407 0.102 Uiso 1 1 calc R U .
C61 C 0.0962(6) 0.5740(6) 0.5549(8) 0.051(4) Uani 1 1 d . . .
H61 H 0.1120 0.6017 0.5243 0.061 Uiso 1 1 calc R U .
O13 O 0.2554(6) 0.5762(6) 0.5607(8) 0.108(3) Uani 1 1 d D . .
C62 C 0.2554(8) 0.5374(7) 0.5535(12) 0.108(3) Uani 1 1 d D . .
H62 H 0.2847 0.5363 0.5422 0.129 Uiso 1 1 calc R U .
N14 N 0.2099(7) 0.4951(7) 0.5627(10) 0.108(3) Uani 1 1 d D . .
C63 C 0.1587(8) 0.4824(9) 0.5753(12) 0.108(3) Uani 1 1 d D . .
H63A H 0.1376 0.4460 0.5785 0.162 Uiso 1 1 calc R U .
H63B H 0.1568 0.4977 0.6189 0.162 Uiso 1 1 calc R U .
H63C H 0.1471 0.4949 0.5369 0.162 Uiso 1 1 calc R U .
C64 C 0.2221(8) 0.4554(8) 0.5603(12) 0.099(8) Uani 1 1 d D . .
H64A H 0.1916 0.4230 0.5664 0.149 Uiso 1 1 calc R U .
H64B H 0.2372 0.4560 0.5152 0.149 Uiso 1 1 calc R U .
H64C H 0.2458 0.4604 0.5975 0.149 Uiso 1 1 calc R U .

loop_
_atom_site_aniso_label
_atom_site_aniso_U_11
_atom_site_aniso_U_22
_atom_site_aniso_U_33
_atom_site_aniso_U_23
_atom_site_aniso_U_13
_atom_site_aniso_U_12
Cu1 0.0186(8) 0.0263(9) 0.0445(9) -0.0014(7) 0.0012(7) 0.0103(7)
Cu2 0.0201(8) 0.0225(9) 0.0415(9) -0.0048(7) 0.0005(7) 0.0103(7)
Cu3 0.0187(8) 0.0205(9) 0.0539(10) 0.0001(8) -0.0001(8) 0.0096(7)
Cu4 0.0216(9) 0.0307(9) 0.0462(10) 0.0039(8) 0.0079(7) 0.0126(8)
Cu5 0.0200(8) 0.0180(8) 0.0401(9) 0.0022(7) 0.0027(7) 0.0089(7)
Cu6 0.0178(8) 0.0173(8) 0.0514(10) 0.0003(7) 0.0017(7) 0.0088(7)
Br1 0.0524(11) 0.0524(11) 0.083(2) 0.000 0.000 0.0262(6)
K1 0.041(2) 0.041(2) 0.068(4) 0.000 0.000 0.0205(11)
O1 0.024(5) 0.027(5) 0.064(6) -0.018(5) -0.004(5) 0.014(4)
C1 0.042(9) 0.041(9) 0.035(8) -0.016(7) 0.002(7) 0.022(7)
C2 0.017(7) 0.049(10) 0.071(11) -0.014(8) -0.002(7) 0.014(7)
C3 0.037(9) 0.031(8) 0.085(12) -0.001(8) 0.027(8) 0.021(7)
C4 0.047(10) 0.025(8) 0.083(12) -0.009(8) 0.016(8) 0.022(8)
C5 0.025(7) 0.024(7) 0.041(8) 0.008(6) 0.015(6) 0.003(6)
C6 0.017(7) 0.021(7) 0.032(7) -0.001(5) 0.008(5) 0.004(6)
C7 0.025(7) 0.021(7) 0.023(6) -0.001(5) 0.007(5) 0.006(6)
N1 0.019(6) 0.037(7) 0.026(6) -0.001(5) -0.001(5) 0.006(5)
N2 0.016(6) 0.024(6) 0.042(6) -0.009(5) -0.002(5) 0.011(5)
C8 0.025(8) 0.022(7) 0.037(8) 0.010(6) 0.012(6) 0.009(6)
O2 0.019(5) 0.023(5) 0.044(5) -0.005(4) -0.002(4) 0.007(4)
C9 0.013(6) 0.016(6) 0.045(7) 0.010(5) 0.004(5) 0.003(5)
O3 0.021(5) 0.024(5) 0.063(6) -0.009(4) -0.005(4) 0.013(4)
C10 0.017(7) 0.021(7) 0.049(8) 0.006(6) -0.003(6) 0.005(6)
O4 0.024(5) 0.033(5) 0.052(6) -0.003(4) -0.004(4) 0.022(4)
C11 0.027(7) 0.017(7) 0.040(8) -0.003(6) -0.015(6) 0.013(6)
O5 0.016(5) 0.022(5) 0.065(6) 0.007(4) -0.006(4) 0.008(4)
N3 0.022(6) 0.014(5) 0.047(6) -0.005(5) -0.003(5) 0.011(5)
N4 0.023(6) 0.023(6) 0.026(5) -0.001(4) 0.000(4) 0.013(5)
C12 0.028(7) 0.022(7) 0.030(7) -0.010(5) -0.004(6) 0.015(6)
C13 0.016(7) 0.039(8) 0.032(7) 0.019(6) 0.010(5) 0.006(6)
C14 0.028(8) 0.047(9) 0.034(8) 0.004(7) -0.012(6) 0.014(7)
C15 0.031(9) 0.068(11) 0.045(9) 0.012(8) 0.001(7) 0.033(9)
C16 0.023(8) 0.054(10) 0.033(8) 0.000(7) 0.007(6) 0.001(7)
C17 0.042(9) 0.024(8) 0.049(9) -0.002(7) 0.014(7) 0.008(7)
C18 0.027(8) 0.033(8) 0.032(7) 0.000(6) -0.001(6) 0.016(6)
O6 0.047(7) 0.033(6) 0.099(9) 0.035(6) 0.038(6) 0.028(5)
N5 0.029(6) 0.035(7) 0.045(7) 0.001(5) 0.004(5) 0.023(6)
C19 0.030(8) 0.036(9) 0.039(8) 0.007(6) 0.007(6) 0.016(7)
C20 0.025(8) 0.034(8) 0.049(9) -0.009(7) 0.001(7) 0.007(7)
C21 0.034(9) 0.031(9) 0.066(11) 0.003(8) 0.006(8) 0.000(7)
C22 0.027(8) 0.034(9) 0.073(11) 0.005(8) 0.021(8) -0.001(7)
C23 0.031(8) 0.023(8) 0.074(11) 0.000(7) 0.005(7) 0.008(7)
N6 0.024(6) 0.027(6) 0.036(6) -0.009(5) -0.007(5) 0.012(5)
C24 0.024(7) 0.022(7) 0.043(8) -0.006(6) -0.018(6) -0.002(6)
C25 0.065(11) 0.041(9) 0.042(9) -0.020(7) -0.023(8) 0.039(8)
C26 0.066(11) 0.066(12) 0.026(8) -0.012(8) -0.012(7) 0.029(10)
C27 0.041(9) 0.034(9) 0.063(11) -0.009(8) -0.018(8) 0.014(8)
C28 0.025(7) 0.033(8) 0.040(8) -0.001(6) -0.002(6) 0.017(6)
N7 0.032(7) 0.037(8) 0.072(9) -0.002(7) -0.007(7) 0.005(6)
C29 0.043(9) 0.047(10) 0.030(8) 0.011(7) -0.001(7) 0.006(8)
C30 0.040(11) 0.101(16) 0.059(13) 0.012(11) -0.016(9) -0.010(11)
C31 0.075(15) 0.083(15) 0.078(14) 0.021(12) -0.043(12) -0.006(13)
C32 0.036(10) 0.053(11) 0.081(13) 0.025(10) 0.002(9) -0.008(9)
C33 0.048(10) 0.044(10) 0.045(10) -0.001(8) -0.003(8) -0.006(9)
O7 0.020(5) 0.043(6) 0.074(7) 0.013(5) 0.012(5) 0.017(5)
C34 0.014(7) 0.036(9) 0.042(8) -0.003(7) 0.001(6) 0.001(6)
C35 0.024(8) 0.047(10) 0.055(9) 0.005(8) 0.004(7) 0.005(7)
C36 0.021(8) 0.049(11) 0.066(11) 0.015(8) 0.007(7) 0.004(8)
C37 0.046(10) 0.014(7) 0.067(11) 0.002(7) -0.007(8) -0.003(7)
C38 0.027(8) 0.033(8) 0.035(7) 0.005(6) -0.004(6) 0.011(7)
C39 0.024(7) 0.040(9) 0.029(7) -0.001(6) 0.002(6) 0.012(7)
C40 0.018(7) 0.023(7) 0.048(9) -0.004(6) -0.002(6) 0.006(6)
N8 0.018(6) 0.022(6) 0.031(6) 0.000(5) 0.005(4) 0.007(5)
N9 0.006(5) 0.021(6) 0.034(6) 0.007(4) 0.007(4) 0.003(4)
C41 0.015(7) 0.014(6) 0.026(7) -0.001(5) -0.008(5) -0.003(5)
O8 0.010(4) 0.019(5) 0.051(5) 0.003(4) 0.005(4) 0.007(4)
C42 0.014(6) 0.011(6) 0.034(7) -0.008(5) -0.003(5) 0.005(5)
O9 0.023(5) 0.016(5) 0.056(6) 0.003(4) 0.008(4) 0.012(4)
C43 0.011(6) 0.024(7) 0.047(8) 0.004(6) 0.004(6) 0.007(6)
O10 0.012(4) 0.026(5) 0.050(6) 0.000(4) -0.003(4) 0.009(4)
C44 0.015(7) 0.025(7) 0.042(8) -0.003(6) 0.000(6) 0.007(6)
O11 0.026(5) 0.024(5) 0.059(6) 0.003(4) 0.014(4) 0.018(4)
N10 0.021(6) 0.018(6) 0.055(7) -0.008(5) -0.011(5) 0.011(5)
N11 0.026(6) 0.019(6) 0.040(6) 0.002(5) 0.004(5) 0.015(5)
C45 0.030(8) 0.035(8) 0.027(7) -0.008(6) 0.002(6) 0.021(7)
C46 0.030(8) 0.034(8) 0.035(7) 0.014(6) 0.001(6) 0.026(7)
C47 0.033(8) 0.051(9) 0.036(8) 0.003(7) 0.001(6) 0.026(8)
C48 0.035(8) 0.055(10) 0.039(8) 0.020(7) 0.012(7) 0.034(8)
C49 0.043(9) 0.035(9) 0.067(10) 0.021(8) 0.022(8) 0.031(8)
C50 0.024(7) 0.033(8) 0.047(8) 0.000(6) 0.007(6) 0.015(7)
C51 0.033(8) 0.024(7) 0.032(7) 0.006(6) 0.012(6) 0.022(6)
O12 0.031(5) 0.020(5) 0.057(6) -0.008(4) 0.003(4) 0.015(4)
N12 0.026(7) 0.051(8) 0.036(6) -0.008(6) -0.002(5) 0.027(6)
C52 0.036(9) 0.080(12) 0.049(9) 0.014(8) 0.014(7) 0.040(9)
C53 0.040(10) 0.084(14) 0.058(11) 0.011(10) 0.021(8) 0.040(10)
C54 0.060(12) 0.130(19) 0.039(9) 0.011(10) 0.014(8) 0.072(13)
C55 0.062(12) 0.048(10) 0.069(11) 0.018(8) 0.013(9) 0.038(9)
C56 0.046(10) 0.047(10) 0.061(10) 0.016(8) 0.011(8) 0.034(9)
N13 0.059(8) 0.048(8) 0.026(6) -0.001(6) 0.013(6) 0.041(7)
C57 0.052(10) 0.068(12) 0.053(10) 0.024(9) 0.016(8) 0.033(10)
C58 0.098(13) 0.083(11) 0.049(8) 0.032(8) 0.019(8) 0.046(10)
C59 0.098(13) 0.083(11) 0.049(8) 0.032(8) 0.019(8) 0.046(10)
C60 0.106(17) 0.054(12) 0.056(12) -0.003(10) -0.033(11) 0.011(11)
C61 0.048(10) 0.047(10) 0.059(11) 0.023(8) 0.007(8) 0.025(9)
O13 0.127(9) 0.095(8) 0.093(7) 0.012(6) -0.005(7) 0.049(8)
C62 0.127(9) 0.095(8) 0.093(7) 0.012(6) -0.005(7) 0.049(8)
N14 0.127(9) 0.095(8) 0.093(7) 0.012(6) -0.005(7) 0.049(8)
C63 0.127(9) 0.095(8) 0.093(7) 0.012(6) -0.005(7) 0.049(8)
C64 0.087(16) 0.12(2) 0.112(19) 0.018(15) 0.004(13) 0.069(16)

loop_
_atom_type_symbol
_atom_type_description
_atom_type_scat_dispersion_real
_atom_type_scat_dispersion_imag
_atom_type_scat_source
C C 0.0033 0.0016 'International Tables Vol C Tables 4.2.6.8 and 6.1.1.4'
H H 0.0000 0.0000 'International Tables Vol C Tables 4.2.6.8 and 6.1.1.4'
N N 0.0061 0.0033 'International Tables Vol C Tables 4.2.6.8 and 6.1.1.4'
O O 0.0106 0.0060 'International Tables Vol C Tables 4.2.6.8 and 6.1.1.4'
Cu Cu 0.3201 1.2651 'International Tables Vol C Tables 4.2.6.8 and 6.1.1.4'
K K 0.2009 0.2494 'International Tables Vol C Tables 4.2.6.8 and 6.1.1.4'
Br Br -0.2901 2.4595 'International Tables Vol C Tables 4.2.6.8 and 6.1.1.4'

loop_
_geom_angle_atom_site_label_1
_geom_angle_atom_site_label_2
_geom_angle_atom_site_label_3
_geom_angle
_geom_angle_site_symmetry_1
_geom_angle_site_symmetry_3
O1 Cu1 N1 92.2(4) . .
O1 Cu1 O2 173.0(4) . .
N1 Cu1 O2 81.4(4) . .
O1 Cu1 N5 92.6(4) . .
N1 Cu1 N5 162.9(5) . .
O2 Cu1 N5 92.7(4) . .
O1 Cu1 N6 93.2(5) . .
N1 Cu1 N6 95.9(4) . .
O2 Cu1 N6 90.4(5) . .
N5 Cu1 N6 100.3(4) . .
O6 Cu2 O3 158.6(6) 3_565 .
O6 Cu2 N4 94.3(4) 3_565 3_565
O3 Cu2 N4 87.7(4) . 3_565
O6 Cu2 N2 99.0(4) 3_565 .
O3 Cu2 N2 79.5(4) . .
N4 Cu2 N2 166.7(4) 3_565 .
O6 Cu2 N7 88.8(8) 3_565 .
O3 Cu2 N7 112.5(5) . .
N4 Cu2 N7 91.2(4) 3_565 .
N2 Cu2 N7 90.2(4) . .
O3 Cu3 O4 171.8(4) . 3_565
O3 Cu3 N3 89.6(4) . 3_565
O4 Cu3 N3 85.1(4) 3_565 3_565
O3 Cu3 O4 84.4(4) . .
O4 Cu3 O4 99.0(6) 3_565 .
N3 Cu3 O4 163.1(4) 3_565 .
O3 Cu3 Br1 100.5(6) . .
O4 Cu3 Br1 87.2(6) 3_565 .
N3 Cu3 Br1 110.8(5) 3_565 .
O4 Cu3 Br1 85.8(6) . .
O7 Cu4 O8 169.5(4) . .
O7 Cu4 N8 93.5(4) . .
O8 Cu4 N8 81.3(4) . .
O7 Cu4 N12 91.8(4) . .
O8 Cu4 N12 92.2(4) . .
N8 Cu4 N12 171.0(4) . .
O7 Cu4 N13 95.4(6) . .
O8 Cu4 N13 93.9(7) . .
N8 Cu4 N13 91.8(4) . .
N12 Cu4 N13 94.9(4) . .
O12 Cu5 O9 179.1(4) 2_665 .
O12 Cu5 N11 91.8(4) 2_665 2_665
O9 Cu5 N11 87.5(4) . 2_665
O12 Cu5 N9 99.7(4) 2_665 .
O9 Cu5 N9 81.0(4) . .
N11 Cu5 N9 167.5(4) 2_665 .
O9 Cu6 O10 171.1(4) . 2_665
O9 Cu6 O10 85.4(4) . .
O10 Cu6 O10 95.2(5) 2_665 .
O9 Cu6 N10 91.3(4) . 2_665
O10 Cu6 N10 85.3(4) 2_665 2_665
O10 Cu6 N10 161.1(5) . 2_665
O9 Cu6 Br1 105.1(6) . .
O10 Cu6 Br1 83.8(6) 2_665 .
O10 Cu6 Br1 83.4(6) . .
N10 Cu6 Br1 115.4(5) 2_665 .
O9 Cu6 K1 123.6(3) . .
O10 Cu6 K1 51.9(3) 2_665 .
O10 Cu6 K1 51.9(3) . .
N10 Cu6 K1 117.1(4) 2_665 .
Cu6 Br1 Cu6 71.8(7) 3_565 2_665
Cu6 Br1 Cu6 71.8(7) 3_565 .
Cu6 Br1 Cu6 71.8(7) 2_665 .
Cu6 Br1 Cu3 154.8(2) 3_565 3_565
Cu6 Br1 Cu3 97.8(9) 2_665 3_565
Cu6 Br1 Cu3 127.9(5) . 3_565
Cu6 Br1 Cu3 127.9(5) 3_565 2_665
Cu6 Br1 Cu3 154.8(2) 2_665 2_665
Cu6 Br1 Cu3 97.8(9) . 2_665
Cu3 Br1 Cu3 69.9(7) 3_565 2_665
Cu6 Br1 Cu3 97.8(9) 3_565 .
Cu6 Br1 Cu3 127.9(5) 2_665 .
Cu6 Br1 Cu3 154.8(2) . .
Cu3 Br1 Cu3 69.9(7) 3_565 .
Cu3 Br1 Cu3 69.9(7) 2_665 .
O13 K1 O13 117.6(2) 3_565 2_665
O13 K1 O13 117.6(2) 3_565 .
O13 K1 O13 117.6(2) 2_665 .
O13 K1 O10 73.4(6) 3_565 3_565
O13 K1 O10 88.2(5) 2_665 3_565
O13 K1 O10 134.1(5) . 3_565
O13 K1 O10 88.2(5) 3_565 .
O13 K1 O10 134.1(5) 2_665 .
O13 K1 O10 73.4(6) . .
O10 K1 O10 62.1(8) 3_565 .
O13 K1 O10 134.1(5) 3_565 2_665
O13 K1 O10 73.4(6) 2_665 2_665
O13 K1 O10 88.2(5) . 2_665
O10 K1 O10 62.1(8) 3_565 2_665
O10 K1 O10 62.1(8) . 2_665
O13 K1 C62 133.9(5) 3_565 .
O13 K1 C62 103.2(4) 2_665 .
O13 K1 C62 16.3(4) . .
O10 K1 C62 131.1(6) 3_565 .
O10 K1 C62 77.3(5) . .
O10 K1 C62 75.8(5) 2_665 .
O13 K1 C62 16.3(4) 3_565 3_565
O13 K1 C62 133.9(5) 2_665 3_565
O13 K1 C62 103.2(4) . 3_565
O10 K1 C62 77.3(5) 3_565 3_565
O10 K1 C62 75.8(5) . 3_565
O10 K1 C62 131.1(6) 2_665 3_565
C62 K1 C62 119.37(12) . 3_565
O13 K1 C62 103.2(4) 3_565 2_665
O13 K1 C62 16.3(4) 2_665 2_665
O13 K1 C62 133.9(4) . 2_665
O10 K1 C62 75.8(5) 3_565 2_665
O10 K1 C62 131.1(6) . 2_665
O10 K1 C62 77.3(5) 2_665 2_665
C62 K1 C62 119.37(11) . 2_665
C62 K1 C62 119.37(12) 3_565 2_665
O13 K1 Cu6 120.9(4) 3_565 .
O13 K1 Cu6 105.8(4) 2_665 .
O13 K1 Cu6 67.1(7) . .
O10 K1 Cu6 69.7(9) 3_565 .
O10 K1 Cu6 33.6(4) . .
O10 K1 Cu6 33.1(4) 2_665 .
C62 K1 Cu6 61.4(6) . .
C62 K1 Cu6 109.4(4) 3_565 .
C62 K1 Cu6 110.3(4) 2_665 .
O13 K1 Cu6 67.1(7) 3_565 3_565
O13 K1 Cu6 120.9(4) 2_665 3_565
O13 K1 Cu6 105.8(4) . 3_565
O10 K1 Cu6 33.6(4) 3_565 3_565
O10 K1 Cu6 33.1(4) . 3_565
O10 K1 Cu6 69.7(9) 2_665 3_565
C62 K1 Cu6 110.3(4) . 3_565
C62 K1 Cu6 61.4(6) 3_565 3_565
C62 K1 Cu6 109.4(4) 2_665 3_565
Cu6 K1 Cu6 56.5(7) . 3_565
O13 K1 Cu6 105.8(4) 3_565 2_665
O13 K1 Cu6 67.1(7) 2_665 2_665
O13 K1 Cu6 120.9(4) . 2_665
O10 K1 Cu6 33.1(4) 3_565 2_665
O10 K1 Cu6 69.7(9) . 2_665
O10 K1 Cu6 33.6(4) 2_665 2_665
C62 K1 Cu6 109.4(4) . 2_665
C62 K1 Cu6 110.3(4) 3_565 2_665
C62 K1 Cu6 61.4(6) 2_665 2_665
Cu6 K1 Cu6 56.5(7) . 2_665
Cu6 K1 Cu6 56.5(7) 3_565 2_665
C1 O1 Cu1 126.6(9) . .
O1 C1 C2 118.7(13) . .
O1 C1 C6 126.4(13) . .
C2 C1 C6 114.9(12) . .
C3 C2 C1 122.7(13) . .
C3 C2 H2 118.6 . .
C1 C2 H2 118.6 . .
C2 C3 C4 119.5(13) . .
C2 C3 H3 120.2 . .
C4 C3 H3 120.2 . .
C5 C4 C3 119.8(13) . .
C5 C4 H4 120.1 . .
C3 C4 H4 120.1 . .
C4 C5 C6 123.0(13) . .
C4 C5 H5 118.5 . .
C6 C5 H5 118.5 . .
C5 C6 C7 118.1(11) . .
C5 C6 C1 120.0(12) . .
C7 C6 C1 121.9(11) . .
N1 C7 C6 123.5(12) . .
N1 C7 H7 118.3 . .
C6 C7 H7 118.3 . .
C7 N1 N2 120.0(10) . .
C7 N1 Cu1 128.2(9) . .
N2 N1 Cu1 111.7(8) . .
C8 N2 N1 110.4(10) . .
C8 N2 Cu2 116.6(8) . .
N1 N2 Cu2 132.9(8) . .
O2 C8 N2 124.8(12) . .
O2 C8 C9 122.5(11) . .
N2 C8 C9 112.7(11) . .
C8 O2 Cu1 110.7(8) . .
O3 C9 C8 110.8(10) . .
O3 C9 C10 108.6(10) . .
C8 C9 C10 113.0(11) . .
O3 C9 H36 108.1 . .
C8 C9 H36 108.1 . .
C10 C9 H36 108.1 . .
C9 O3 Cu3 115.4(7) . .
C9 O3 Cu2 120.2(7) . .
Cu3 O3 Cu2 121.3(5) . .
O4 C10 C9 108.4(10) . .
O4 C10 C11 109.6(10) . .
C9 C10 C11 111.0(11) . .
O4 C10 H13 109.3 . .
C9 C10 H13 109.3 . .
C11 C10 H13 109.3 . .
C10 O4 Cu3 112.5(7) . 2_665
C10 O4 Cu3 110.6(7) . .
Cu3 O4 Cu3 113.2(6) 2_665 .
O5 C11 N3 128.3(11) . .
O5 C11 C10 121.9(11) . .
N3 C11 C10 109.8(10) . .
C11 N3 N4 119.4(10) . .
C11 N3 Cu3 112.4(9) . 2_665
N4 N3 Cu3 119.4(7) . 2_665
C12 N4 N3 118.5(10) . .
C12 N4 Cu2 123.4(8) . 2_665
N3 N4 Cu2 118.0(7) . 2_665
N4 C12 C13 124.4(11) . .
N4 C12 H12 117.8 . .
C13 C12 H12 117.8 . .
C18 C13 C14 119.7(12) . .
C18 C13 C12 125.3(12) . .
C14 C13 C12 115.1(12) . .
C15 C14 C13 124.5(14) . .
C15 C14 H14 117.7 . .
C13 C14 H14 117.7 . .
C14 C15 C16 115.9(13) . .
C14 C15 H15 122.1 . .
C16 C15 H15 122.1 . .
C17 C16 C15 120.9(13) . .
C17 C16 H16 119.5 . .
C15 C16 H16 119.5 . .
C16 C17 C18 121.9(14) . .
C16 C17 H17 119.0 . .
C18 C17 H17 119.0 . .
O6 C18 C13 125.3(12) . .
O6 C18 C17 117.7(12) . .
C13 C18 C17 117.0(12) . .
C18 O6 Cu2 126.4(8) . 2_665
C19 N5 C23 116.5(12) . .
C19 N5 Cu1 123.6(9) . .
C23 N5 Cu1 119.9(9) . .
N5 C19 C20 126.9(14) . .
N5 C19 H19 116.6 . .
C20 C19 H19 116.6 . .
C21 C20 C19 117.2(14) . .
C21 C20 H20 121.4 . .
C19 C20 H20 121.4 . .
C20 C21 C22 120.3(14) . .
C20 C21 H21 119.8 . .
C22 C21 H21 119.8 . .
C21 C22 C23 116.3(14) . .
C21 C22 H22 121.9 . .
C23 C22 H22 121.9 . .
N5 C23 C22 122.8(13) . .
N5 C23 H23 118.6 . .
C22 C23 H23 118.6 . .
C28 N6 C24 118.2(14) . .
C28 N6 Cu1 120.1(10) . .
C24 N6 Cu1 119.7(9) . .
N6 C24 C25 121.4(13) . .
N6 C24 H24 119.3 . .
C25 C24 H24 119.3 . .
C26 C25 C24 118.5(15) . .
C26 C25 H25 120.8 . .
C24 C25 H25 120.8 . .
C25 C26 C27 120.3(16) . .
C25 C26 H26 119.9 . .
C27 C26 H26 119.9 . .
C28 C27 C26 116.0(15) . .
C28 C27 H27 122.0 . .
C26 C27 H27 122.0 . .
N6 C28 C27 125.6(14) . .
N6 C28 H28 117.2 . .
C27 C28 H28 117.2 . .
C33 N7 C29 113.9(15) . .
C33 N7 Cu2 118.2(10) . .
C29 N7 Cu2 127.0(11) . .
N7 C29 C30 127.6(16) . .
N7 C29 H29 116.2 . .
C30 C29 H29 116.2 . .
C29 C30 C31 116.7(16) . .
C29 C30 H30 121.6 . .
C31 C30 H30 121.6 . .
C30 C31 C32 118.8(18) . .
C30 C31 H31 120.6 . .
C32 C31 H31 120.6 . .
C33 C32 C31 118.5(17) . .
C33 C32 H32 120.7 . .
C31 C32 H32 120.7 . .
N7 C33 C32 124.4(15) . .
N7 C33 H33 117.8 . .
C32 C33 H33 117.8 . .
C34 O7 Cu4 124.9(8) . .
O7 C34 C39 125.1(11) . .
O7 C34 C35 116.5(13) . .
C39 C34 C35 118.3(14) . .
C36 C35 C34 122.5(15) . .
C36 C35 H35 118.8 . .
C34 C35 H35 118.8 . .
C35 C36 C37 121.0(14) . .
C35 C36 H36A 119.5 . .
C37 C36 H36A 119.5 . .
C38 C37 C36 117.3(13) . .
C38 C37 H37 121.4 . .
C36 C37 H37 121.4 . .
C37 C38 C39 124.2(13) . .
C37 C38 H38 117.9 . .
C39 C38 H38 117.9 . .
C38 C39 C34 116.5(12) . .
C38 C39 C40 118.1(12) . .
C34 C39 C40 125.1(13) . .
N8 C40 C39 123.0(12) . .
N8 C40 H40 118.5 . .
C39 C40 H40 118.5 . .
C40 N8 N9 119.7(10) . .
C40 N8 Cu4 127.5(9) . .
N9 N8 Cu4 112.8(7) . .
C41 N9 N8 109.3(9) . .
C41 N9 Cu5 114.5(7) . .
N8 N9 Cu5 135.0(8) . .
O8 C41 N9 125.5(10) . .
O8 C41 C42 119.3(10) . .
N9 C41 C42 115.2(10) . .
C41 O8 Cu4 110.0(7) . .
O9 C42 C41 109.6(9) . .
O9 C42 C43 108.5(9) . .
C41 C42 C43 111.3(11) . .
O9 C42 H42 109.1 . .
C41 C42 H42 109.1 . .
C43 C42 H42 109.1 . .
C42 O9 Cu6 114.5(6) . .
C42 O9 Cu5 118.7(7) . .
Cu6 O9 Cu5 117.3(5) . .
O10 C43 C42 108.3(10) . .
O10 C43 C44 109.2(9) . .
C42 C43 C44 113.2(10) . .
O10 C43 H43 108.7 . .
C42 C43 H43 108.7 . .
C44 C43 H43 108.7 . .
C43 O10 Cu6 112.0(7) . 3_565
C43 O10 Cu6 111.2(7) . .
Cu6 O10 Cu6 118.3(6) 3_565 .
C43 O10 K1 124.8(8) . .
Cu6 O10 K1 95.1(6) 3_565 .
Cu6 O10 K1 94.5(6) . .
O11 C44 N10 127.1(12) . .
O11 C44 C43 121.1(11) . .
N10 C44 C43 111.8(10) . .
C44 N10 N11 117.2(11) . .
C44 N10 Cu6 111.8(9) . 3_565
N11 N10 Cu6 116.8(7) . 3_565
C45 N11 N10 118.2(11) . .
C45 N11 Cu5 122.7(9) . 3_565
N10 N11 Cu5 118.8(7) . 3_565
N11 C45 C46 125.0(12) . .
N11 C45 H45 117.5 . .
C46 C45 H45 117.5 . .
C47 C46 C51 117.9(12) . .
C47 C46 C45 118.8(12) . .
C51 C46 C45 123.0(10) . .
C48 C47 C46 124.7(14) . .
C48 C47 H47 117.7 . .
C46 C47 H47 117.7 . .
C47 C48 C49 118.0(13) . .
C47 C48 H48 121.0 . .
C49 C48 H48 121.0 . .
C48 C49 C50 121.2(13) . .
C48 C49 H49 119.4 . .
C50 C49 H49 119.4 . .
C49 C50 C51 119.6(13) . .
C49 C50 H50 120.2 . .
C51 C50 H50 120.2 . .
O12 C51 C50 118.0(12) . .
O12 C51 C46 123.5(10) . .
C50 C51 C46 118.5(12) . .
C51 O12 Cu5 127.5(8) . 3_565
C52 N12 C56 119.9(13) . .
C52 N12 Cu4 120.1(10) . .
C56 N12 Cu4 119.4(9) . .
N12 C52 C53 121.5(16) . .
N12 C52 H52 119.2 . .
C53 C52 H52 119.2 . .
C54 C53 C52 120.0(16) . .
C54 C53 H53 120.0 . .
C52 C53 H53 120.0 . .
C53 C54 C55 119.4(16) . .
C53 C54 H54 120.3 . .
C55 C54 H54 120.3 . .
C56 C55 C54 118.6(16) . .
C56 C55 H55 120.7 . .
C54 C55 H55 120.7 . .
N12 C56 C55 120.6(14) . .
N12 C56 H56 119.7 . .
C55 C56 H56 119.7 . .
C61 N13 C57 117.6(15) . .
C61 N13 Cu4 126.6(10) . .
C57 N13 Cu4 115.7(13) . .
N13 C57 C58 121.0(18) . .
N13 C57 H57 119.5 . .
C58 C57 H57 119.5 . .
C59 C58 C57 122.5(18) . .
C59 C58 H58 118.8 . .
C57 C58 H58 118.8 . .
C58 C59 C60 115.2(19) . .
C58 C59 H59 122.4 . .
C60 C59 H59 122.4 . .
C61 C60 C59 121.6(19) . .
C61 C60 H60 119.2 . .
C59 C60 H60 119.2 . .
N13 C61 C60 121.3(15) . .
N13 C61 H61 119.3 . .
C60 C61 H61 119.3 . .
C62 O13 K1 125.3(16) . .
O13 C62 N14 115(2) . .
O13 C62 K1 38.4(12) . .
N14 C62 K1 153.2(15) . .
O13 C62 H62 122.4 . .
N14 C62 H62 122.4 . .
K1 C62 H62 84.2 . .
C62 N14 C63 138(2) . .
C62 N14 C64 103.1(17) . .
C63 N14 C64 119.1(18) . .
N14 C63 H63A 109.5 . .
N14 C63 H63B 109.5 . .
H63A C63 H63B 109.5 . .
N14 C63 H63C 109.5 . .
H63A C63 H63C 109.5 . .
H63B C63 H63C 109.5 . .
N14 C64 H64A 109.5 . .
N14 C64 H64B 109.5 . .
H64A C64 H64B 109.5 . .
N14 C64 H64C 109.5 . .
H64A C64 H64C 109.5 . .
H64B C64 H64C 109.5 . .

loop_
_geom_bond_atom_site_label_1
_geom_bond_atom_site_label_2
_geom_bond_distance
_geom_bond_site_symmetry_2
Cu1 O1 1.90(3) .
Cu1 N1 1.95(3) .
Cu1 O2 1.97(3) .
Cu1 N5 2.00(3) .
Cu1 N6 2.337(11) .
Cu2 O6 1.89(3) 3_565
Cu2 O3 1.90(3) .
Cu2 N4 2.01(3) 3_565
Cu2 N2 2.03(3) .
Cu2 N7 2.508(15) .
Cu3 O3 1.88(3) .
Cu3 O4 1.92(3) 3_565
Cu3 N3 1.95(3) 3_565
Cu3 O4 1.99(3) .
Cu3 Br1 2.85(2) .
Cu4 O7 1.92(3) .
Cu4 O8 1.95(3) .
Cu4 N8 1.95(3) .
Cu4 N12 2.03(3) .
Cu4 N13 2.337(11) .
Cu5 O12 1.88(3) 2_665
Cu5 O9 1.92(3) .
Cu5 N11 2.02(3) 2_665
Cu5 N9 2.03(3) .
Cu6 O9 1.88(3) .
Cu6 O10 1.92(3) 2_665
Cu6 O10 1.95(3) .
Cu6 N10 1.95(3) 2_665
Cu6 Br1 2.84(2) .
Cu6 K1 3.512(18) .
Br1 Cu6 2.84(2) 3_565
Br1 Cu6 2.84(2) 2_665
Br1 Cu3 2.85(2) 3_565
Br1 Cu3 2.85(2) 2_665
K1 O13 2.66(4) 3_565
K1 O13 2.66(4) 2_665
K1 O13 2.66(4) .
K1 O10 2.773(19) 3_565
K1 O10 2.773(19) .
K1 O10 2.773(19) 2_665
K1 C62 3.49(6) .
K1 C62 3.49(6) 3_565
K1 C62 3.49(6) 2_665
K1 Cu6 3.512(18) 3_565
K1 Cu6 3.512(18) 2_665
O1 C1 1.27(3) .
C1 C2 1.44(3) .
C1 C6 1.45(3) .
C2 C3 1.38(3) .
C2 H2 0.9500 .
C3 C4 1.38(3) .
C3 H3 0.9500 .
C4 C5 1.36(3) .
C4 H4 0.9500 .
C5 C6 1.38(3) .
C5 H5 0.9500 .
C6 C7 1.43(3) .
C7 N1 1.28(3) .
C7 H7 0.9500 .
N1 N2 1.41(3) .
N2 C8 1.34(3) .
C8 O2 1.23(2) .
C8 C9 1.51(3) .
C9 O3 1.39(3) .
C9 C10 1.55(2) .
C9 H36 1.0000 .
C10 O4 1.44(3) .
C10 C11 1.55(3) .
C10 H13 1.0000 .
O4 Cu3 1.92(3) 2_665
C11 O5 1.23(2) .
C11 N3 1.36(2) .
N3 N4 1.39(3) .
N3 Cu3 1.95(3) 2_665
N4 C12 1.29(2) .
N4 Cu2 2.01(3) 2_665
C12 C13 1.47(3) .
C12 H12 0.9500 .
C13 C18 1.36(3) .
C13 C14 1.42(3) .
C14 C15 1.34(3) .
C14 H14 0.9500 .
C15 C16 1.40(3) .
C15 H15 0.9500 .
C16 C17 1.39(3) .
C16 H16 0.9500 .
C17 C18 1.40(3) .
C17 H17 0.9500 .
C18 O6 1.32(3) .
O6 Cu2 1.89(3) 2_665
N5 C19 1.30(3) .
N5 C23 1.33(3) .
C19 C20 1.36(3) .
C19 H19 0.9500 .
C20 C21 1.35(3) .
C20 H20 0.9500 .
C21 C22 1.40(3) .
C21 H21 0.9500 .
C22 C23 1.42(3) .
C22 H22 0.9500 .
C23 H23 0.9500 .
N6 C28 1.32(2) .
N6 C24 1.32(3) .
C24 C25 1.408(19) .
C24 H24 0.9500 .
C25 C26 1.34(2) .
C25 H25 0.9500 .
C26 C27 1.42(3) .
C26 H26 0.9500 .
C27 C28 1.34(2) .
C27 H27 0.9500 .
C28 H28 0.9500 .
N7 C33 1.32(3) .
N7 C29 1.33(2) .
C29 C30 1.34(2) .
C29 H29 0.9500 .
C30 C31 1.37(3) .
C30 H30 0.9500 .
C31 C32 1.38(3) .
C31 H31 0.9500 .
C32 C33 1.36(2) .
C32 H32 0.9500 .
C33 H33 0.9500 .
O7 C34 1.33(3) .
C34 C39 1.40(3) .
C34 C35 1.41(3) .
C35 C36 1.30(3) .
C35 H35 0.9500 .
C36 C37 1.39(3) .
C36 H36A 0.9500 .
C37 C38 1.36(3) .
C37 H37 0.9500 .
C38 C39 1.39(3) .
C38 H38 0.9500 .
C39 C40 1.42(3) .
C40 N8 1.29(3) .
C40 H40 0.9500 .
N8 N9 1.40(3) .
N9 C41 1.33(2) .
C41 O8 1.26(2) .
C41 C42 1.51(3) .
C42 O9 1.40(3) .
C42 C43 1.55(2) .
C42 H42 1.0000 .
C43 O10 1.45(3) .
C43 C44 1.55(3) .
C43 H43 1.0000 .
O10 Cu6 1.92(3) 3_565
C44 O11 1.24(2) .
C44 N10 1.32(2) .
N10 N11 1.39(3) .
N10 Cu6 1.95(3) 3_565
N11 C45 1.29(3) .
N11 Cu5 2.02(3) 3_565
C45 C46 1.45(3) .
C45 H45 0.9500 .
C46 C47 1.38(3) .
C46 C51 1.43(3) .
C47 C48 1.37(3) .
C47 H47 0.9500 .
C48 C49 1.38(3) .
C48 H48 0.9500 .
C49 C50 1.41(3) .
C49 H49 0.9500 .
C50 C51 1.43(3) .
C50 H50 0.9500 .
C51 O12 1.31(2) .
O12 Cu5 1.88(3) 3_565
N12 C52 1.33(3) .
N12 C56 1.33(3) .
C52 C53 1.35(3) .
C52 H52 0.9500 .
C53 C54 1.34(3) .
C53 H53 0.9500 .
C54 C55 1.38(3) .
C54 H54 0.9500 .
C55 C56 1.38(3) .
C55 H55 0.9500 .
C56 H56 0.9500 .
N13 C61 1.31(3) .
N13 C57 1.36(2) .
C57 C58 1.39(2) .
C57 H57 0.9500 .
C58 C59 1.32(3) .
C58 H58 0.9500 .
C59 C60 1.39(3) .
C59 H59 0.9500 .
C60 C61 1.38(2) .
C60 H60 0.9500 .
C61 H61 0.9500 .
O13 C62 1.20(2) .
C62 N14 1.37(2) .
C62 H62 0.9500 .
N14 C63 1.45(3) .
N14 C64 1.45(3) .
C63 H63A 0.9800 .
C63 H63B 0.9800 .
C63 H63C 0.9800 .
C64 H64A 0.9800 .
C64 H64B 0.9800 .
C64 H64C 0.9800 .

loop_
_geom_torsion_atom_site_label_1
_geom_torsion_atom_site_label_2
_geom_torsion_atom_site_label_3
_geom_torsion_atom_site_label_4
_geom_torsion
_geom_torsion_site_symmetry_1
_geom_torsion_site_symmetry_4
Cu1 O1 C1 C2 -170.0(10) . .
Cu1 O1 C1 C6 10(2) . .
O1 C1 C2 C3 177.6(14) . .
C6 C1 C2 C3 -3(2) . .
C1 C2 C3 C4 1(2) . .
C2 C3 C4 C5 2(2) . .
C3 C4 C5 C6 -3(2) . .
C4 C5 C6 C7 -177.6(13) . .
C4 C5 C6 C1 1(2) . .
O1 C1 C6 C5 -178.5(13) . .
C2 C1 C6 C5 1.7(18) . .
O1 C1 C6 C7 0(2) . .
C2 C1 C6 C7 -179.7(12) . .
C5 C6 C7 N1 173.7(12) . .
C1 C6 C7 N1 -4.9(18) . .
C6 C7 N1 N2 -178.3(10) . .
C6 C7 N1 Cu1 -1.0(17) . .
C7 N1 N2 C8 171.4(11) . .
Cu1 N1 N2 C8 -6.3(12) . .
C7 N1 N2 Cu2 -4.8(16) . .
Cu1 N1 N2 Cu2 177.5(6) . .
N1 N2 C8 O2 -1.4(17) . .
Cu2 N2 C8 O2 175.5(10) . .
N1 N2 C8 C9 179.3(10) . .
Cu2 N2 C8 C9 -3.8(14) . .
N2 C8 O2 Cu1 8.2(16) . .
C9 C8 O2 Cu1 -172.5(10) . .
O2 C8 C9 O3 -178.2(11) . .
N2 C8 C9 O3 1.1(15) . .
O2 C8 C9 C10 59.7(16) . .
N2 C8 C9 C10 -121.0(12) . .
C8 C9 O3 Cu3 -157.8(9) . .
C10 C9 O3 Cu3 -33.2(12) . .
C8 C9 O3 Cu2 2.3(14) . .
C10 C9 O3 Cu2 126.9(10) . .
N3 Cu3 O3 C9 179.3(9) 3_565 .
O4 Cu3 O3 C9 15.1(9) . .
Br1 Cu3 O3 C9 -69.6(10) . .
N3 Cu3 O3 Cu2 19.4(7) 3_565 .
O4 Cu3 O3 Cu2 -144.8(8) . .
Br1 Cu3 O3 Cu2 130.5(5) . .
O3 C9 C10 O4 38.3(13) . .
C8 C9 C10 O4 161.7(10) . .
O3 C9 C10 C11 158.7(10) . .
C8 C9 C10 C11 -77.9(13) . .
C9 C10 O4 Cu3 100.9(12) . 2_665
C11 C10 O4 Cu3 -20.4(12) . 2_665
C9 C10 O4 Cu3 -26.8(11) . .
C11 C10 O4 Cu3 -148.1(9) . .
O4 C10 C11 O5 -142.5(13) . .
C9 C10 C11 O5 97.8(17) . .
O4 C10 C11 N3 34.7(15) . .
C9 C10 C11 N3 -85.0(15) . .
O5 C11 N3 N4 -3(2) . .
C10 C11 N3 N4 179.7(10) . .
O5 C11 N3 Cu3 144.1(13) . 2_665
C10 C11 N3 Cu3 -32.9(13) . 2_665
C11 N3 N4 C12 -42.5(16) . .
Cu3 N3 N4 C12 172.3(9) 2_665 .
C11 N3 N4 Cu2 141.2(11) . 2_665
Cu3 N3 N4 Cu2 -4.0(11) 2_665 2_665
N3 N4 C12 C13 -179.3(11) . .
Cu2 N4 C12 C13 -3.2(17) 2_665 .
N4 C12 C13 C18 7(2) . .
N4 C12 C13 C14 -173.2(12) . .
C18 C13 C14 C15 -2(2) . .
C12 C13 C14 C15 178.5(13) . .
C13 C14 C15 C16 -2(2) . .
C14 C15 C16 C17 4(2) . .
C15 C16 C17 C18 -2(2) . .
C14 C13 C18 O6 180.0(13) . .
C12 C13 C18 O6 0(2) . .
C14 C13 C18 C17 3.2(19) . .
C12 C13 C18 C17 -177.1(12) . .
C16 C17 C18 O6 -178.2(12) . .
C16 C17 C18 C13 -1(2) . .
C13 C18 O6 Cu2 -9(2) . 2_665
C17 C18 O6 Cu2 167.3(10) . 2_665
C23 N5 C19 C20 2(2) . .
Cu1 N5 C19 C20 -175.5(11) . .
N5 C19 C20 C21 1(2) . .
C19 C20 C21 C22 -3(2) . .
C20 C21 C22 C23 2(2) . .
C19 N5 C23 C22 -3(2) . .
Cu1 N5 C23 C22 174.5(12) . .
C21 C22 C23 N5 1(2) . .
C28 N6 C24 C25 1.9(18) . .
Cu1 N6 C24 C25 -162.2(10) . .
N6 C24 C25 C26 -2(2) . .
C24 C25 C26 C27 1(2) . .
C25 C26 C27 C28 0(2) . .
C24 N6 C28 C27 -0.7(19) . .
Cu1 N6 C28 C27 163.3(11) . .
C26 C27 C28 N6 0(2) . .
C33 N7 C29 C30 0(3) . .
Cu2 N7 C29 C30 168.7(16) . .
N7 C29 C30 C31 -1(3) . .
C29 C30 C31 C32 3(4) . .
C30 C31 C32 C33 -4(3) . .
C29 N7 C33 C32 -2(3) . .
Cu2 N7 C33 C32 -171.5(15) . .
C31 C32 C33 N7 4(3) . .
Cu4 O7 C34 C39 11.1(19) . .
Cu4 O7 C34 C35 -170.5(10) . .
O7 C34 C35 C36 177.7(14) . .
C39 C34 C35 C36 -4(2) . .
C34 C35 C36 C37 6(2) . .
C35 C36 C37 C38 -3(2) . .
C36 C37 C38 C39 -2(2) . .
C37 C38 C39 C34 4(2) . .
C37 C38 C39 C40 -170.4(13) . .
O7 C34 C39 C38 177.4(12) . .
C35 C34 C39 C38 -1.0(19) . .
O7 C34 C39 C40 -9(2) . .
C35 C34 C39 C40 172.6(13) . .
C38 C39 C40 N8 173.9(12) . .
C34 C39 C40 N8 0(2) . .
C39 C40 N8 N9 -178.2(11) . .
C39 C40 N8 Cu4 5.0(19) . .
C40 N8 N9 C41 173.6(11) . .
Cu4 N8 N9 C41 -9.1(11) . .
C40 N8 N9 Cu5 7.2(17) . .
Cu4 N8 N9 Cu5 -175.5(6) . .
N8 N9 C41 O8 2.4(16) . .
Cu5 N9 C41 O8 171.8(9) . .
N8 N9 C41 C42 -179.2(9) . .
Cu5 N9 C41 C42 -9.7(13) . .
N9 C41 O8 Cu4 5.6(14) . .
C42 C41 O8 Cu4 -172.9(8) . .
O8 C41 C42 O9 -170.7(10) . .
N9 C41 C42 O9 10.7(14) . .
O8 C41 C42 C43 69.3(15) . .
N9 C41 C42 C43 -109.3(13) . .
C41 C42 O9 Cu6 -152.5(8) . .
C43 C42 O9 Cu6 -30.8(12) . .
C41 C42 O9 Cu5 -7.0(12) . .
C43 C42 O9 Cu5 114.7(11) . .
O10 Cu6 O9 C42 12.7(8) . .
N10 Cu6 O9 C42 174.1(8) 2_665 .
Br1 Cu6 O9 C42 -69.2(10) . .
K1 Cu6 O9 C42 49.9(9) . .
O10 Cu6 O9 Cu5 -133.2(8) . .
N10 Cu6 O9 Cu5 28.1(7) 2_665 .
Br1 Cu6 O9 Cu5 144.9(4) . .
K1 Cu6 O9 Cu5 -96.1(8) . .
O9 C42 C43 O10 37.7(13) . .
C41 C42 C43 O10 158.3(10) . .
O9 C42 C43 C44 158.9(10) . .
C41 C42 C43 C44 -80.5(13) . .
C42 C43 O10 Cu6 106.7(12) . 3_565
C44 C43 O10 Cu6 -16.9(12) . 3_565
C42 C43 O10 Cu6 -28.1(11) . .
C44 C43 O10 Cu6 -151.7(9) . .
C42 C43 O10 K1 -140.0(9) . .
C44 C43 O10 K1 96.4(10) . .
O10 C43 C44 O11 -145.6(12) . .
C42 C43 C44 O11 93.7(16) . .
O10 C43 C44 N10 33.0(14) . .
C42 C43 C44 N10 -87.7(15) . .
O11 C44 N10 N11 6.9(19) . .
C43 C44 N10 N11 -171.6(10) . .
O11 C44 N10 Cu6 145.6(12) . 3_565
C43 C44 N10 Cu6 -32.9(12) . 3_565
C44 N10 N11 C45 -52.9(17) . .
Cu6 N10 N11 C45 170.4(9) 3_565 .
C44 N10 N11 Cu5 132.9(11) . 3_565
Cu6 N10 N11 Cu5 -3.8(11) 3_565 3_565
N10 N11 C45 C46 171.0(11) . .
Cu5 N11 C45 C46 -15.1(17) 3_565 .
N11 C45 C46 C47 -179.6(12) . .
N11 C45 C46 C51 -5.7(19) . .
C51 C46 C47 C48 -2(2) . .
C45 C46 C47 C48 172.5(12) . .
C46 C47 C48 C49 1(2) . .
C47 C48 C49 C50 -1(2) . .
C48 C49 C50 C51 1(2) . .
C49 C50 C51 O12 178.3(12) . .
C49 C50 C51 C46 -2.1(18) . .
C47 C46 C51 O12 -178.2(12) . .
C45 C46 C51 O12 7.9(19) . .
C47 C46 C51 C50 2.2(17) . .
C45 C46 C51 C50 -171.7(12) . .
C50 C51 O12 Cu5 -167.3(9) . 3_565
C46 C51 O12 Cu5 13.1(17) . 3_565
C56 N12 C52 C53 1(2) . .
Cu4 N12 C52 C53 171.9(12) . .
N12 C52 C53 C54 0(2) . .
C52 C53 C54 C55 -1(3) . .
C53 C54 C55 C56 1(2) . .
C52 N12 C56 C55 -1(2) . .
Cu4 N12 C56 C55 -172.0(11) . .
C54 C55 C56 N12 0(2) . .
C61 N13 C57 C58 5(2) . .
Cu4 N13 C57 C58 -179.1(13) . .
N13 C57 C58 C59 -2(3) . .
C57 C58 C59 C60 -6(3) . .
C58 C59 C60 C61 11(3) . .
C57 N13 C61 C60 0(2) . .
Cu4 N13 C61 C60 -175.5(13) . .
C59 C60 C61 N13 -8(3) . .
K1 O13 C62 N14 -175.4(14) . .
O13 C62 N14 C63 5(4) . .
K1 C62 N14 C63 -2(6) . .
O13 C62 N14 C64 -173(2) . .
K1 C62 N14 C64 -179(3) . .
